data_4038067
loop_
_publ_author_name
'Zang, Yi'
'Gong, Yihua'
'Gong, Jiaojiao'
'Liu, Junjun'
'Chen, Chunmei'
'Gu, Lianghu'
'Zhou, Yuan'
'Wang, Jianping'
'Zhu, Hucheng'
'Zhang, Yonghui'

_publ_section_title
;
 Fungal Polyketides with Three Distinctive Ring Skeletons from the Fungus
 <i>Penicillium canescens</i> Uncovered by OSMAC and Molecular Networking
 Strategies.
;
_journal_issue 7
_journal_name_full 'The Journal of organic chemistry'
_journal_page_first 4973
_journal_page_last 4980
_journal_paper_doi 10.1021/acs.joc.0c00147
_journal_volume 85
_journal_year 2020
_chemical_formula_moiety 'C20 H18 O8, 2.5(H2 O), 2.5(O)'
_chemical_formula_sum 'C20 H23 O13'
_chemical_formula_weight 471.38
_space_group_crystal_system monoclinic
_space_group_IT_number 15
_space_group_name_Hall '-C 2yc'
_space_group_name_H-M_alt 'C 1 2/c 1'
_atom_sites_solution_hydrogens mixed
_audit_creation_method SHELXL-2014/7
_cell_angle_alpha 90
_cell_angle_beta 109.0690(10)
_cell_angle_gamma 90
_cell_formula_units_Z 8
_cell_length_a 31.4966(6)
_cell_length_b 12.8222(3)
_cell_length_c 12.3149(3)
_cell_measurement_reflns_used 9970
_cell_measurement_temperature 297(2)
_cell_measurement_theta_max 65.36
_cell_measurement_theta_min 2.97
_cell_volume 4700.53(18)
_computing_cell_refinement 'Bruker SAINT'
_computing_data_collection 'Bruker APEX2'
_computing_data_reduction 'Bruker SAINT'
_computing_molecular_graphics 'Bruker SHELXTL'
_computing_publication_material 'Bruker SHELXTL'
_computing_structure_refinement 'SHELXL-2014/7 (Sheldrick, 2014)'
_computing_structure_solution 'SHELXS-97 (Sheldrick, 2008)'
_diffrn_ambient_temperature 297(2)
_diffrn_measured_fraction_theta_full 0.929
_diffrn_measured_fraction_theta_max 0.929
_diffrn_measurement_device_type 'Bruker APEX-II CCD'
_diffrn_measurement_method '\f and \w scans'
_diffrn_radiation_type CuK\a
_diffrn_radiation_wavelength 1.54178
_diffrn_reflns_av_R_equivalents 0.0269
_diffrn_reflns_av_unetI/netI 0.0184
_diffrn_reflns_Laue_measured_fraction_full 0.929
_diffrn_reflns_Laue_measured_fraction_max 0.929
_diffrn_reflns_limit_h_max 35
_diffrn_reflns_limit_h_min -36
_diffrn_reflns_limit_k_max 14
_diffrn_reflns_limit_k_min -15
_diffrn_reflns_limit_l_max 12
_diffrn_reflns_limit_l_min -13
_diffrn_reflns_number 23962
_diffrn_reflns_point_group_measured_fraction_full 0.929
_diffrn_reflns_point_group_measured_fraction_max 0.929
_diffrn_reflns_theta_full 66.425
_diffrn_reflns_theta_max 66.425
_diffrn_reflns_theta_min 3.753
_exptl_absorpt_coefficient_mu 0.981
_exptl_absorpt_correction_type none
_exptl_crystal_colour colorless
_exptl_crystal_density_diffrn 1.332
_exptl_crystal_description block
_exptl_crystal_F_000 1976
_exptl_crystal_size_max 0.150
_exptl_crystal_size_mid 0.120
_exptl_crystal_size_min 0.100
_refine_diff_density_max 0.729
_refine_diff_density_min -0.242
_refine_diff_density_rms 0.070
_refine_ls_extinction_coef 0.00078(14)
_refine_ls_extinction_expression Fc^*^=kFc[1+0.001xFc^2^\l^3^/sin(2\q)]^-1/4^
_refine_ls_extinction_method 'SHELXL-2014/7 (Sheldrick 2014'
_refine_ls_goodness_of_fit_ref 1.044
_refine_ls_hydrogen_treatment mixed
_refine_ls_matrix_type full
_refine_ls_number_parameters 347
_refine_ls_number_reflns 3846
_refine_ls_number_restraints 33
_refine_ls_restrained_S_all 1.067
_refine_ls_R_factor_all 0.0636
_refine_ls_R_factor_gt 0.0604
_refine_ls_shift/su_max 0.000
_refine_ls_shift/su_mean 0.000
_refine_ls_structure_factor_coef Fsqd
_refine_ls_weighting_details 'w=1/[\s^2^(Fo^2^)+(0.1295P)^2^+2.5379P] where P=(Fo^2^+2Fc^2^)/3'
_refine_ls_weighting_scheme calc
_refine_ls_wR_factor_gt 0.1796
_refine_ls_wR_factor_ref 0.1857
_reflns_Friedel_coverage 0.000
_reflns_number_gt 3482
_reflns_number_total 3846
_reflns_threshold_expression 'I > 2\s(I)'
_cod_data_source_file jo0c00147_si_002.cif
_cod_data_source_block cu_180517E_0m
_cod_depositor_comments 'Adding full bibliography for 4038066--4038067.cif.'
_cod_original_sg_symbol_H-M 'C 2/c'
_cod_database_code 4038067
_shelx_shelxl_version_number 2014/7
_shelx_space_group_comment
; 
The symmetry employed for this shelxl refinement is uniquely defined 
by the following loop, which should always be used as a source of 
symmetry information in preference to the above space-group names. 
They are only intended as comments. 
;
_shelx_estimated_absorpt_t_min 0.867
_shelx_estimated_absorpt_t_max 0.908

loop_
_space_group_symop_operation_xyz
'x, y, z'
'-x, y, -z+1/2'
'x+1/2, y+1/2, z'
'-x+1/2, y+1/2, -z+1/2'
'-x, -y, -z'
'x, -y, z-1/2'
'-x+1/2, -y+1/2, -z'
'x+1/2, -y+1/2, z-1/2'

loop_
_atom_site_label
_atom_site_type_symbol
_atom_site_fract_x
_atom_site_fract_y
_atom_site_fract_z
_atom_site_U_iso_or_equiv
_atom_site_adp_type
_atom_site_occupancy
_atom_site_site_symmetry_order
_atom_site_calc_flag
_atom_site_refinement_flags_posn
_atom_site_refinement_flags_adp
_atom_site_refinement_flags_occupancy
_atom_site_disorder_assembly
_atom_site_disorder_group
C1 C 0.11733(6) 0.00925(15) 0.36021(17) 0.0459(5) Uani 1 1 d . . . . .
C2 C 0.11692(6) -0.09110(15) 0.42451(16) 0.0449(5) Uani 1 1 d . . . . .
C3 C 0.08140(7) -0.13437(16) 0.45244(19) 0.0526(5) Uani 1 1 d . . . . .
C4 C 0.08764(8) -0.23161(17) 0.5052(2) 0.0605(6) Uani 1 1 d . . . . .
C5 C 0.12910(7) -0.28350(16) 0.53278(19) 0.0546(5) Uani 1 1 d . . . . .
C6 C 0.16469(7) -0.23984(15) 0.50821(18) 0.0501(5) Uani 1 1 d . . . . .
H6 H 0.1923 -0.2734 0.5270 0.060 Uiso 1 1 calc R U . . .
C7 C 0.15761(6) -0.14274(14) 0.45368(16) 0.0450(5) Uani 1 1 d . . . . .
C8 C 0.19001(6) -0.07991(15) 0.42070(16) 0.0453(5) Uani 1 1 d . . . . .
C9 C 0.16856(6) 0.02761(15) 0.38059(16) 0.0453(5) Uani 1 1 d . . . . .
C10 C 0.17985(6) 0.10289(14) 0.48243(16) 0.0428(4) Uani 1 1 d . . . . .
C11 C 0.22012(6) 0.14104(14) 0.55812(17) 0.0450(5) Uani 1 1 d . . . . .
C12 C 0.21842(6) 0.21121(14) 0.64420(17) 0.0474(5) Uani 1 1 d . . . . .
H12 H 0.2451 0.2362 0.6960 0.057 Uiso 1 1 calc R U . . .
C13 C 0.17810(7) 0.24365(14) 0.65346(16) 0.0462(5) Uani 1 1 d . . . . .
C14 C 0.13728(6) 0.20570(14) 0.57748(17) 0.0462(5) Uani 1 1 d . . . . .
C15 C 0.13995(6) 0.13581(14) 0.49440(16) 0.0431(4) Uani 1 1 d . . . . .
C16 C 0.08617(8) 0.0060(2) 0.23628(19) 0.0631(6) Uani 1 1 d . . . . .
H16A H 0.0561 -0.0087 0.2348 0.095 Uiso 1 1 calc R U . . .
H16B H 0.0960 -0.0475 0.1954 0.095 Uiso 1 1 calc R U . . .
H16C H 0.0868 0.0723 0.2005 0.095 Uiso 1 1 calc R U . . .
C17 C 0.18117(8) 0.0700(2) 0.2795(2) 0.0624(6) Uani 1 1 d . . . . .
H17A H 0.1666 0.1359 0.2559 0.094 Uiso 1 1 calc R U . . .
H17B H 0.1717 0.0217 0.2166 0.094 Uiso 1 1 calc R U . . .
H17C H 0.2131 0.0792 0.3022 0.094 Uiso 1 1 calc R U . . .
C18 C 0.26407(7) 0.11249(16) 0.5505(2) 0.0526(5) Uani 1 1 d . . . . .
H18 H 0.2647 0.0699 0.4899 0.063 Uiso 1 1 calc R U . . .
C19 C 0.21191(8) 0.35346(18) 0.8150(2) 0.0612(6) Uani 1 1 d . . . . .
H19A H 0.2297 0.2973 0.8581 0.092 Uiso 1 1 calc R U . . .
H19B H 0.2035 0.3994 0.8661 0.092 Uiso 1 1 calc R U . . .
H19C H 0.2290 0.3914 0.7764 0.092 Uiso 1 1 calc R U . . .
C20 C 0.16750(11) -0.4424(2) 0.6012(3) 0.0896(9) Uani 1 1 d . . . . .
H20A H 0.1716 -0.4560 0.5285 0.134 Uiso 1 1 calc R U . . .
H20B H 0.1631 -0.5070 0.6353 0.134 Uiso 1 1 calc R U . . .
H20C H 0.1937 -0.4079 0.6511 0.134 Uiso 1 1 calc R U . . .
O1 O 0.10217(4) 0.09517(10) 0.41580(12) 0.0496(4) Uani 1 1 d . . . . .
O2 O 0.04110(5) -0.08436(13) 0.42637(17) 0.0682(5) Uani 1 1 d . . . . .
H2 H 0.0254 -0.1136 0.4588 0.102 Uiso 1 1 calc R U . . .
O3 O 0.05213(7) -0.27326(16) 0.5285(2) 0.0944(7) Uani 1 1 d . . . . .
H3 H 0.0565 -0.3357 0.5419 0.142 Uiso 1 1 calc R U . . .
O4 O 0.12943(6) -0.37778(13) 0.58421(18) 0.0755(5) Uani 1 1 d . . . . .
O5 O 0.22759(5) -0.10456(11) 0.42406(14) 0.0588(4) Uani 1 1 d . . . . .
O6 O 0.29956(5) 0.14041(14) 0.61748(17) 0.0725(5) Uani 1 1 d . . . . .
O7 O 0.17269(5) 0.31261(12) 0.73276(13) 0.0578(4) Uani 1 1 d . . . . .
O8 O 0.09794(5) 0.23694(12) 0.58785(14) 0.0604(4) Uani 1 1 d . . . . .
H8 H 0.0772 0.2071 0.5397 0.091 Uiso 1 1 calc R U . . .
O9 O 0.01978(6) 0.13169(17) 0.46267(19) 0.0810(6) Uani 1 1 d D . . . .
O10 O 0.0000 0.2893(10) 0.7500 0.287(5) Uani 1 2 d S T P . .
O11 O 0.0807(2) 0.3939(5) 0.7349(5) 0.199(2) Uani 1 1 d D . . . .
O12 O 0.01720(17) 0.2369(5) 0.2528(6) 0.1267(19) Uani 0.5 1 d D . P . .
O13 O 0.3991(3) 0.1478(15) 0.6907(12) 0.163(7) Uani 0.45(2) 1 d . U P A 1
O14 O 0.0366(4) 0.5292(11) 0.5679(18) 0.191(8) Uani 0.46(2) 1 d . U P B 1
O13' O 0.3879(4) 0.0623(17) 0.6511(10) 0.210(7) Uani 0.55(2) 1 d . U P A 2
O14' O 0.0515(4) 0.4833(13) 0.4905(18) 0.224(8) Uani 0.54(2) 1 d . U P B 2
H9B H 0.035(3) 0.084(5) 0.450(9) 0.336 Uiso 1 1 d D U . . .
H9A H 0.014(4) 0.175(6) 0.411(7) 0.336 Uiso 1 1 d D U . . .
H12A H 0.0000 0.2856(12) 0.2500 0.336 Uiso 1 2 d DS U P . .
H12B H 0.035(4) 0.254(6) 0.220(16) 0.336 Uiso 0.5 1 d D U P . .
H11A H 0.097(3) 0.354(8) 0.713(8) 0.336 Uiso 1 1 d D U . . .
H11B H 0.063(3) 0.426(8) 0.681(6) 0.336 Uiso 1 1 d D U . . .

loop_
_atom_site_aniso_label
_atom_site_aniso_U_11
_atom_site_aniso_U_22
_atom_site_aniso_U_33
_atom_site_aniso_U_23
_atom_site_aniso_U_13
_atom_site_aniso_U_12
C1 0.0453(10) 0.0460(10) 0.0455(10) -0.0022(7) 0.0135(8) 0.0026(8)
C2 0.0436(10) 0.0458(10) 0.0447(10) -0.0046(7) 0.0138(8) -0.0014(7)
C3 0.0444(11) 0.0534(11) 0.0622(12) -0.0021(9) 0.0204(9) 0.0014(8)
C4 0.0578(13) 0.0547(12) 0.0773(15) 0.0024(10) 0.0334(11) -0.0043(9)
C5 0.0608(12) 0.0467(11) 0.0612(12) 0.0029(9) 0.0266(10) 0.0006(9)
C6 0.0528(11) 0.0458(10) 0.0548(11) 0.0006(8) 0.0219(9) 0.0053(8)
C7 0.0475(10) 0.0439(10) 0.0452(10) -0.0041(7) 0.0176(8) 0.0006(8)
C8 0.0463(10) 0.0446(10) 0.0473(10) -0.0052(7) 0.0184(8) 0.0008(8)
C9 0.0482(10) 0.0462(10) 0.0441(10) 0.0003(7) 0.0185(8) 0.0007(8)
C10 0.0469(10) 0.0384(9) 0.0453(10) 0.0051(7) 0.0180(8) 0.0018(7)
C11 0.0451(10) 0.0400(10) 0.0507(11) 0.0067(7) 0.0169(8) 0.0001(7)
C12 0.0464(10) 0.0435(10) 0.0499(11) 0.0021(8) 0.0123(8) -0.0036(8)
C13 0.0553(11) 0.0393(9) 0.0457(10) 0.0011(7) 0.0187(8) 0.0005(8)
C14 0.0488(10) 0.0417(9) 0.0512(11) 0.0026(8) 0.0203(8) 0.0037(8)
C15 0.0409(9) 0.0411(9) 0.0459(10) 0.0031(7) 0.0123(8) 0.0004(7)
C16 0.0625(13) 0.0715(14) 0.0469(12) -0.0002(9) 0.0066(10) 0.0037(11)
C17 0.0707(14) 0.0694(14) 0.0531(12) 0.0048(10) 0.0284(10) -0.0043(11)
C18 0.0473(11) 0.0475(10) 0.0649(13) 0.0067(9) 0.0208(10) 0.0011(8)
C19 0.0700(14) 0.0570(12) 0.0570(13) -0.0113(9) 0.0214(11) -0.0098(10)
C20 0.098(2) 0.0631(15) 0.117(2) 0.0323(16) 0.0487(18) 0.0197(15)
O1 0.0433(7) 0.0475(8) 0.0554(8) -0.0047(5) 0.0122(6) 0.0034(5)
O2 0.0449(8) 0.0631(10) 0.1006(13) 0.0099(8) 0.0293(8) 0.0035(7)
O3 0.0712(12) 0.0752(12) 0.157(2) 0.0294(13) 0.0643(13) 0.0005(9)
O4 0.0811(11) 0.0549(9) 0.1035(14) 0.0237(9) 0.0478(10) 0.0072(8)
O5 0.0487(8) 0.0548(8) 0.0795(11) -0.0011(7) 0.0301(7) 0.0039(6)
O6 0.0449(9) 0.0817(12) 0.0866(12) 0.0039(9) 0.0155(8) -0.0004(7)
O7 0.0636(9) 0.0535(8) 0.0578(9) -0.0134(6) 0.0219(7) -0.0021(7)
O8 0.0484(8) 0.0615(9) 0.0739(10) -0.0119(7) 0.0234(7) 0.0029(6)
O9 0.0560(10) 0.0897(13) 0.0989(14) -0.0074(10) 0.0276(9) 0.0043(9)
O10 0.214(8) 0.414(15) 0.185(7) 0.000 0.000(6) 0.000
O11 0.184(4) 0.231(5) 0.204(5) -0.018(4) 0.093(4) 0.069(3)
O12 0.105(4) 0.141(4) 0.119(4) 0.009(4) 0.015(4) 0.006(3)
O13 0.091(5) 0.209(13) 0.173(9) 0.052(8) 0.022(5) -0.027(5)
O14 0.114(6) 0.143(8) 0.307(15) 0.110(8) 0.055(7) -0.010(5)
O13' 0.123(7) 0.257(15) 0.232(9) -0.006(9) 0.036(6) 0.045(8)
O14' 0.116(6) 0.226(10) 0.313(15) 0.063(10) 0.045(7) -0.033(6)

loop_
_atom_type_symbol
_atom_type_description
_atom_type_scat_dispersion_real
_atom_type_scat_dispersion_imag
_atom_type_scat_source
C C 0.0181 0.0091 'International Tables Vol C Tables 4.2.6.8 and 6.1.1.4'
H H 0.0000 0.0000 'International Tables Vol C Tables 4.2.6.8 and 6.1.1.4'
O O 0.0492 0.0322 'International Tables Vol C Tables 4.2.6.8 and 6.1.1.4'

loop_
_geom_angle_atom_site_label_1
_geom_angle_atom_site_label_2
_geom_angle_atom_site_label_3
_geom_angle
_geom_angle_site_symmetry_1
_geom_angle_site_symmetry_3
_geom_angle_publ_flag
O1 C1 C2 109.70(15) . . ?
O1 C1 C16 106.79(16) . . ?
C2 C1 C16 112.88(17) . . ?
O1 C1 C9 106.81(14) . . ?
C2 C1 C9 103.19(15) . . ?
C16 C1 C9 117.22(17) . . ?
C7 C2 C3 119.86(19) . . ?
C7 C2 C1 112.20(17) . . ?
C3 C2 C1 127.92(17) . . ?
O2 C3 C2 121.13(19) . . ?
O2 C3 C4 120.70(19) . . ?
C2 C3 C4 118.14(19) . . ?
O3 C4 C3 116.9(2) . . ?
O3 C4 C5 122.0(2) . . ?
C3 C4 C5 121.1(2) . . ?
O4 C5 C6 125.55(19) . . ?
O4 C5 C4 113.43(19) . . ?
C6 C5 C4 121.02(19) . . ?
C5 C6 C7 117.11(19) . . ?
C5 C6 H6 121.4 . . ?
C7 C6 H6 121.4 . . ?
C2 C7 C6 122.73(19) . . ?
C2 C7 C8 109.69(17) . . ?
C6 C7 C8 127.57(18) . . ?
O5 C8 C7 127.64(18) . . ?
O5 C8 C9 124.31(18) . . ?
C7 C8 C9 108.04(16) . . ?
C17 C9 C10 113.06(17) . . ?
C17 C9 C8 112.10(17) . . ?
C10 C9 C8 109.94(15) . . ?
C17 C9 C1 116.85(17) . . ?
C10 C9 C1 100.22(14) . . ?
C8 C9 C1 103.71(15) . . ?
C15 C10 C11 118.88(18) . . ?
C15 C10 C9 107.76(16) . . ?
C11 C10 C9 133.36(17) . . ?
C10 C11 C12 118.60(17) . . ?
C10 C11 C18 122.81(19) . . ?
C12 C11 C18 118.58(18) . . ?
C13 C12 C11 121.32(18) . . ?
C13 C12 H12 119.3 . . ?
C11 C12 H12 119.3 . . ?
O7 C13 C12 126.00(18) . . ?
O7 C13 C14 113.48(17) . . ?
C12 C13 C14 120.52(18) . . ?
O8 C14 C15 122.87(18) . . ?
O8 C14 C13 120.19(18) . . ?
C15 C14 C13 116.93(17) . . ?
O1 C15 C10 114.85(17) . . ?
O1 C15 C14 121.40(17) . . ?
C10 C15 C14 123.74(17) . . ?
C1 C16 H16A 109.5 . . ?
C1 C16 H16B 109.5 . . ?
H16A C16 H16B 109.5 . . ?
C1 C16 H16C 109.5 . . ?
H16A C16 H16C 109.5 . . ?
H16B C16 H16C 109.5 . . ?
C9 C17 H17A 109.5 . . ?
C9 C17 H17B 109.5 . . ?
H17A C17 H17B 109.5 . . ?
C9 C17 H17C 109.5 . . ?
H17A C17 H17C 109.5 . . ?
H17B C17 H17C 109.5 . . ?
O6 C18 C11 124.5(2) . . ?
O6 C18 H18 117.8 . . ?
C11 C18 H18 117.8 . . ?
O7 C19 H19A 109.5 . . ?
O7 C19 H19B 109.5 . . ?
H19A C19 H19B 109.5 . . ?
O7 C19 H19C 109.5 . . ?
H19A C19 H19C 109.5 . . ?
H19B C19 H19C 109.5 . . ?
O4 C20 H20A 109.5 . . ?
O4 C20 H20B 109.5 . . ?
H20A C20 H20B 109.5 . . ?
O4 C20 H20C 109.5 . . ?
H20A C20 H20C 109.5 . . ?
H20B C20 H20C 109.5 . . ?
C15 O1 C1 106.12(14) . . ?
C3 O2 H2 109.5 . . ?
C4 O3 H3 109.5 . . ?
C5 O4 C20 117.70(19) . . ?
C13 O7 C19 117.78(17) . . ?
C14 O8 H8 109.5 . . ?
H9B O9 H9A 111(3) . . ?
H11A O11 H11B 112(3) . . ?
O12 O12 H12A 49.6(8) 2 . ?
O12 O12 H12B 144(10) 2 . ?
H12A O12 H12B 109(3) . . ?

loop_
_geom_bond_atom_site_label_1
_geom_bond_atom_site_label_2
_geom_bond_distance
_geom_bond_site_symmetry_2
_geom_bond_publ_flag
C1 O1 1.457(2) . ?
C1 C2 1.513(3) . ?
C1 C16 1.522(3) . ?
C1 C9 1.568(3) . ?
C2 C7 1.382(3) . ?
C2 C3 1.389(3) . ?
C3 O2 1.364(3) . ?
C3 C4 1.390(3) . ?
C4 O3 1.352(3) . ?
C4 C5 1.405(3) . ?
C5 O4 1.363(3) . ?
C5 C6 1.372(3) . ?
C6 C7 1.397(3) . ?
C6 H6 0.9300 . ?
C7 C8 1.458(3) . ?
C8 O5 1.213(2) . ?
C8 C9 1.544(3) . ?
C9 C17 1.526(3) . ?
C9 C10 1.530(3) . ?
C10 C15 1.378(3) . ?
C10 C11 1.394(3) . ?
C11 C12 1.405(3) . ?
C11 C18 1.464(3) . ?
C12 C13 1.376(3) . ?
C12 H12 0.9300 . ?
C13 O7 1.369(2) . ?
C13 C14 1.407(3) . ?
C14 O8 1.347(2) . ?
C14 C15 1.383(3) . ?
C15 O1 1.368(2) . ?
C16 H16A 0.9600 . ?
C16 H16B 0.9600 . ?
C16 H16C 0.9600 . ?
C17 H17A 0.9600 . ?
C17 H17B 0.9600 . ?
C17 H17C 0.9600 . ?
C18 O6 1.207(3) . ?
C18 H18 0.9300 . ?
C19 O7 1.417(3) . ?
C19 H19A 0.9600 . ?
C19 H19B 0.9600 . ?
C19 H19C 0.9600 . ?
C20 O4 1.416(3) . ?
C20 H20A 0.9600 . ?
C20 H20B 0.9600 . ?
C20 H20C 0.9600 . ?
O2 H2 0.8200 . ?
O3 H3 0.8200 . ?
O8 H8 0.8200 . ?
O9 H9B 0.821(10) . ?
O9 H9A 0.821(10) . ?
O11 H11A 0.821(10) . ?
O11 H11B 0.824(10) . ?
O12 O12 1.063(11) 2 ?
O12 H12A 0.820(10) . ?
O12 H12B 0.824(11) . ?

loop_
_geom_hbond_atom_site_label_D
_geom_hbond_atom_site_label_H
_geom_hbond_atom_site_label_A
_geom_hbond_distance_DH
_geom_hbond_distance_HA
_geom_hbond_distance_DA
_geom_hbond_angle_DHA
_geom_hbond_site_symmetry_A
O11 H11B O14' 0.824(10) 2.37(7) 3.067(18) 143(10) .
O11 H11B O14 0.824(10) 1.90(4) 2.702(11) 163(13) .
O11 H11A O8 0.821(10) 2.16(7) 2.875(5) 145(11) .
O11 H11A O7 0.821(10) 2.39(7) 3.087(5) 144(11) .
O12 H12B O13 0.824(11) 2.37(17) 2.903(12) 123(18) 7_556
O12 H12B O3 0.824(11) 2.60(11) 3.324(8) 148(19) 6
O9 H9A O12 0.821(10) 2.09(5) 2.864(7) 157(12) 2
O9 H9A O12 0.821(10) 2.13(5) 2.892(7) 154(10) .
O9 H9B O2 0.821(10) 2.19(5) 2.919(3) 148(9) .
O9 H9B O1 0.821(10) 2.30(8) 2.875(2) 128(9) .
O8 H8 O9 0.82 2.00 2.789(3) 162.6 .
O8 H8 O1 0.82 2.41 2.828(2) 112.8 .
O3 H3 O14' 0.82 2.40 3.155(19) 154.1 1_545
O3 H3 O14 0.82 1.90 2.653(9) 151.6 1_545
O3 H3 O4 0.82 2.25 2.665(3) 111.8 .
O2 H2 O9 0.82 1.98 2.761(3) 159.3 5_556
O2 H2 O3 0.82 2.27 2.699(2) 112.8 .
C20 H20B O7 0.96 2.58 3.514(3) 165.3 1_545
C19 H19A O5 0.96 2.61 3.435(3) 144.4 6_556
C18 H18 O5 0.93 2.53 3.213(3) 130.4 .
C18 H18 O5 0.93 2.53 3.213(3) 130.4 .
C19 H19A O5 0.96 2.61 3.435(3) 144.4 6_556
C20 H20B O7 0.96 2.58 3.514(3) 165.3 1_545
O2 H2 O3 0.82 2.27 2.699(2) 112.8 .
O2 H2 O9 0.82 1.98 2.761(3) 159.3 5_556
O3 H3 O4 0.82 2.25 2.665(3) 111.8 .
O3 H3 O14 0.82 1.90 2.653(9) 151.6 1_545
O3 H3 O14' 0.82 2.40 3.155(19) 154.1 1_545
O8 H8 O1 0.82 2.41 2.828(2) 112.8 .
O8 H8 O9 0.82 2.00 2.789(3) 162.6 .
O9 H9B O1 0.821(10) 2.30(8) 2.875(2) 128(9) .
O9 H9B O2 0.821(10) 2.19(5) 2.919(3) 148(9) .
O9 H9A O12 0.821(10) 2.13(5) 2.892(7) 154(10) .
O9 H9A O12 0.821(10) 2.09(5) 2.864(7) 157(12) 2
O12 H12B O3 0.824(11) 2.60(11) 3.324(8) 148(19) 6
O12 H12B O13 0.824(11) 2.37(17) 2.903(12) 123(18) 7_556
O11 H11A O7 0.821(10) 2.39(7) 3.087(5) 144(11) .
O11 H11A O8 0.821(10) 2.16(7) 2.875(5) 145(11) .
O11 H11B O14 0.824(10) 1.90(4) 2.702(11) 163(13) .
O11 H11B O14' 0.824(10) 2.37(7) 3.067(18) 143(10) .

loop_
_geom_torsion_atom_site_label_1
_geom_torsion_atom_site_label_2
_geom_torsion_atom_site_label_3
_geom_torsion_atom_site_label_4
_geom_torsion
_geom_torsion_site_symmetry_1
_geom_torsion_site_symmetry_2
_geom_torsion_site_symmetry_3
_geom_torsion_site_symmetry_4
_geom_torsion_publ_flag
O1 C1 C2 C7 -127.54(17) . . . . ?
C16 C1 C2 C7 113.5(2) . . . . ?
C9 C1 C2 C7 -14.0(2) . . . . ?
O1 C1 C2 C3 54.1(3) . . . . ?
C16 C1 C2 C3 -64.8(3) . . . . ?
C9 C1 C2 C3 167.66(19) . . . . ?
C7 C2 C3 O2 178.94(19) . . . . ?
C1 C2 C3 O2 -2.8(3) . . . . ?
C7 C2 C3 C4 -2.7(3) . . . . ?
C1 C2 C3 C4 175.5(2) . . . . ?
O2 C3 C4 O3 0.2(4) . . . . ?
C2 C3 C4 O3 -178.2(2) . . . . ?
O2 C3 C4 C5 -179.7(2) . . . . ?
C2 C3 C4 C5 1.9(3) . . . . ?
O3 C4 C5 O4 0.0(4) . . . . ?
C3 C4 C5 O4 179.9(2) . . . . ?
O3 C4 C5 C6 179.9(2) . . . . ?
C3 C4 C5 C6 -0.2(4) . . . . ?
O4 C5 C6 C7 179.2(2) . . . . ?
C4 C5 C6 C7 -0.8(3) . . . . ?
C3 C2 C7 C6 1.9(3) . . . . ?
C1 C2 C7 C6 -176.61(17) . . . . ?
C3 C2 C7 C8 -177.19(18) . . . . ?
C1 C2 C7 C8 4.3(2) . . . . ?
C5 C6 C7 C2 -0.1(3) . . . . ?
C5 C6 C7 C8 178.79(19) . . . . ?
C2 C7 C8 O5 -173.0(2) . . . . ?
C6 C7 C8 O5 8.0(3) . . . . ?
C2 C7 C8 C9 7.7(2) . . . . ?
C6 C7 C8 C9 -171.35(19) . . . . ?
O5 C8 C9 C17 38.0(3) . . . . ?
C7 C8 C9 C17 -142.64(18) . . . . ?
O5 C8 C9 C10 -88.6(2) . . . . ?
C7 C8 C9 C10 90.71(18) . . . . ?
O5 C8 C9 C1 164.95(19) . . . . ?
C7 C8 C9 C1 -15.7(2) . . . . ?
O1 C1 C9 C17 -103.3(2) . . . . ?
C2 C1 C9 C17 141.12(18) . . . . ?
C16 C1 C9 C17 16.4(3) . . . . ?
O1 C1 C9 C10 19.24(18) . . . . ?
C2 C1 C9 C10 -96.38(16) . . . . ?
C16 C1 C9 C10 138.89(17) . . . . ?
O1 C1 C9 C8 132.86(15) . . . . ?
C2 C1 C9 C8 17.24(18) . . . . ?
C16 C1 C9 C8 -107.50(19) . . . . ?
C17 C9 C10 C15 113.41(19) . . . . ?
C8 C9 C10 C15 -120.48(17) . . . . ?
C1 C9 C10 C15 -11.72(18) . . . . ?
C17 C9 C10 C11 -66.1(3) . . . . ?
C8 C9 C10 C11 60.0(3) . . . . ?
C1 C9 C10 C11 168.7(2) . . . . ?
C15 C10 C11 C12 0.4(3) . . . . ?
C9 C10 C11 C12 179.88(18) . . . . ?
C15 C10 C11 C18 -178.55(17) . . . . ?
C9 C10 C11 C18 1.0(3) . . . . ?
C10 C11 C12 C13 -1.1(3) . . . . ?
C18 C11 C12 C13 177.88(18) . . . . ?
C11 C12 C13 O7 -179.01(17) . . . . ?
C11 C12 C13 C14 1.1(3) . . . . ?
O7 C13 C14 O8 -0.7(3) . . . . ?
C12 C13 C14 O8 179.27(17) . . . . ?
O7 C13 C14 C15 179.76(16) . . . . ?
C12 C13 C14 C15 -0.3(3) . . . . ?
C11 C10 C15 O1 179.40(16) . . . . ?
C9 C10 C15 O1 -0.2(2) . . . . ?
C11 C10 C15 C14 0.4(3) . . . . ?
C9 C10 C15 C14 -179.25(17) . . . . ?
O8 C14 C15 O1 1.1(3) . . . . ?
C13 C14 C15 O1 -179.38(16) . . . . ?
O8 C14 C15 C10 -179.98(18) . . . . ?
C13 C14 C15 C10 -0.4(3) . . . . ?
C10 C11 C18 O6 -176.6(2) . . . . ?
C12 C11 C18 O6 4.5(3) . . . . ?
C10 C15 O1 C1 13.3(2) . . . . ?
C14 C15 O1 C1 -167.65(17) . . . . ?
C2 C1 O1 C15 90.89(17) . . . . ?
C16 C1 O1 C15 -146.46(17) . . . . ?
C9 C1 O1 C15 -20.29(19) . . . . ?
C6 C5 O4 C20 -8.4(4) . . . . ?
C4 C5 O4 C20 171.6(3) . . . . ?
C12 C13 O7 C19 -1.4(3) . . . . ?
C14 C13 O7 C19 178.56(18) . . . . ?
